data_9000374
loop_
_publ_author_name
'Araki, T.'
'Zoltai, T.'

_publ_section_title
;
 The crystal structure of hanksite
;
_journal_name_full 'American Mineralogist'
_journal_page_first 799
_journal_page_last 801
_journal_volume 58
_journal_year 1973
_chemical_formula_sum 'C2 Cl K Na22 O42 S9'
_chemical_name_mineral Hanksite
_space_group_IT_number 176
_symmetry_space_group_name_Hall '-P 6c'
_symmetry_space_group_name_H-M 'P 63/m'
_cell_angle_alpha 90
_cell_angle_beta 90
_cell_angle_gamma 120
_cell_length_a 10.465
_cell_length_b 10.465
_cell_length_c 21.191
_cell_formula_units_Z 2
_cell_volume 2009.836
_database_code_amcsd 0000383
_exptl_crystal_density_diffrn 2.586
_cod_original_formula_sum 'K Na22 C2 S9 O42 Cl'
_cod_database_code 9000374

loop_
_space_group_symop_operation_xyz
x,y,z
-x+y,-x,1/2-z
x-y,x,1/2+z
y,-x+y,-z
-y,x-y,z
x,y,1/2-z
-x,-y,1/2+z
x-y,x,-z
-x+y,-x,z
-y,x-y,1/2-z
y,-x+y,1/2+z
-x,-y,-z

loop_
_atom_site_label
_atom_site_fract_x
_atom_site_fract_y
_atom_site_fract_z
_atom_site_U_iso_or_equiv
K 0.00000 0.00000 0.00000 0.02253
Na1 0.50000 0.00000 0.00000 0.01996
Na2 0.66667 0.33333 0.37571 0.02304
Na3 0.00000 0.00000 0.32652 0.02097
Na4 0.34676 0.14670 0.25000 0.02677
Na5 0.17876 0.36113 0.42571 0.02392
Na6 0.52262 0.05337 0.66098 0.02229
C 0.66667 0.33333 0.56951 0.01318
S1 0.20851 0.35679 0.25000 0.01488
S2 0.33869 0.16831 0.40910 0.01275
O1 0.59560 0.40349 0.56988 0.01740
O2 0.35590 0.36881 0.25000 0.02452
O3 0.09251 0.20129 0.25000 0.02377
O4 0.19799 0.43019 0.30711 0.03112
O5 0.38977 0.11345 0.35672 0.02555
O6 0.19609 0.15537 0.39408 0.02481
O7 0.44786 0.32368 0.41970 0.02470
O8 0.32292 0.08012 0.46573 0.02370
Cl 0.66667 0.33333 0.25000 0.03084

loop_
_cod_related_entry_id
_cod_related_entry_database
_cod_related_entry_code
1 AMCSD 0000383
